data_7702686
loop_
_publ_author_name
'Guo, ShengLi'
'Bats, Jan W.'
'Bolte, Michael'
'Wagner, Matthias'

_publ_section_title
;
 Tl(i) complexes of cymantrene-based tris(1-pyrazolyl)borates: polymers
 and macrocycles
;
_journal_issue 24
_journal_name_full 'Journal of the Chemical Society, Dalton Transactions'
_journal_page_first 3572
_journal_paper_doi 10.1039/b105692c
_journal_year 2001
_chemical_formula_moiety '? C17 H13 B Mn N6 O3 Tl, 0.5( C7 H8 )'
_chemical_formula_sum 'C20.5 H17 B Mn N6 O3 Tl'
_chemical_formula_weight 665.52
_space_group_IT_number 14
_space_group_name_Hall '-P 2ybc'
_space_group_name_H-M_alt 'P 1 21/c 1'
_symmetry_cell_setting monoclinic
_symmetry_space_group_name_H-M 'P 1 21/c 1'
_atom_sites_solution_hydrogens geom
_atom_sites_solution_primary direct
_atom_sites_solution_secondary difmap
_audit_creation_method SHELXL-97
_cell_angle_alpha 90.00
_cell_angle_beta 94.674(5)
_cell_angle_gamma 90.00
_cell_formula_units_Z 4
_cell_length_a 10.2126(8)
_cell_length_b 9.6558(5)
_cell_length_c 22.902(2)
_cell_measurement_reflns_used 508
_cell_measurement_temperature 173(2)
_cell_measurement_theta_max 20.6
_cell_measurement_theta_min 2.6
_cell_volume 2250.9(3)
_computing_cell_refinement 'SMART (Siemens, 1995)'
_computing_data_collection 'SMART (Siemens, 1995)'
_computing_data_reduction 'SAINT (Siemens, 1995)'
_computing_molecular_graphics 'XP in SHELXTL-Plus (Sheldrick, 1991)'
_computing_structure_refinement 'SHELXL-97 (Sheldrick, 1997)'
_computing_structure_solution 'SHELXS-97 (Sheldrick, 1990)'
_diffrn_ambient_temperature 173(2)
_diffrn_measured_fraction_theta_full 0.889
_diffrn_measured_fraction_theta_max 0.889
_diffrn_measurement_device_type 'Siemens CCD three-circle diffractometer'
_diffrn_measurement_method \w
_diffrn_radiation_monochromator graphite
_diffrn_radiation_source 'fine-focus sealed tube'
_diffrn_radiation_type MoK\a
_diffrn_radiation_wavelength 0.71073
_diffrn_reflns_av_R_equivalents 0.0397
_diffrn_reflns_av_sigmaI/netI 0.0283
_diffrn_reflns_limit_h_max 13
_diffrn_reflns_limit_h_min -13
_diffrn_reflns_limit_k_max 12
_diffrn_reflns_limit_k_min -12
_diffrn_reflns_limit_l_max 29
_diffrn_reflns_limit_l_min -30
_diffrn_reflns_number 35811
_diffrn_reflns_theta_full 29.03
_diffrn_reflns_theta_max 29.03
_diffrn_reflns_theta_min 1.78
_diffrn_standards_decay_% 0
_diffrn_standards_interval_time 1200
_diffrn_standards_number 527
_exptl_absorpt_coefficient_mu 7.746
_exptl_absorpt_correction_T_max 0.4567
_exptl_absorpt_correction_T_min 0.1568
_exptl_absorpt_correction_type empirical
_exptl_absorpt_process_details 'SADABS (Sheldrick, 1996)'
_exptl_crystal_colour 'pale yellow'
_exptl_crystal_density_diffrn 1.964
_exptl_crystal_density_method 'not measured'
_exptl_crystal_description plate
_exptl_crystal_F_000 1268
_exptl_crystal_size_max 0.38
_exptl_crystal_size_mid 0.18
_exptl_crystal_size_min 0.12
_refine_diff_density_max 0.988
_refine_diff_density_min -0.742
_refine_diff_density_rms 0.118
_refine_ls_extinction_method none
_refine_ls_goodness_of_fit_ref 1.149
_refine_ls_hydrogen_treatment mixed
_refine_ls_matrix_type full
_refine_ls_number_parameters 307
_refine_ls_number_reflns 5330
_refine_ls_number_restraints 0
_refine_ls_restrained_S_all 1.149
_refine_ls_R_factor_all 0.0426
_refine_ls_R_factor_gt 0.0322
_refine_ls_shift/su_max 0.001
_refine_ls_shift/su_mean 0.000
_refine_ls_structure_factor_coef Fsqd
_refine_ls_weighting_details 'calc w=1/[\s^2^(Fo^2^)+(0.0202P)^2^+4.1390P] where P=(Fo^2^+2Fc^2^)/3'
_refine_ls_weighting_scheme calc
_refine_ls_wR_factor_gt 0.0574
_refine_ls_wR_factor_ref 0.0603
_reflns_number_gt 4637
_reflns_number_total 5330
_reflns_threshold_expression I>2sigma(I)
_cod_data_source_file b105692c.txt
_cod_data_source_block compound_2a
_cod_depositor_comments
;
The following automatic conversions were performed:

data item '_exptl_absorpt_correction_type' value 'Empirical' was
changed to 'empirical' in accordance with the
/home/saulius/struct/COD-crude-data/automatic-downloads/DataCite-retrospective/RSC/depositions/lib/dictionaries/cif_core.dic
dictionary named 'cif_core.dic' version 2.4.2 last updated on
2011-04-26.

data item '_symmetry_cell_setting' value 'Monoclinic' was changed to
'monoclinic' in accordance with the
/home/saulius/struct/COD-crude-data/automatic-downloads/DataCite-retrospective/RSC/depositions/lib/dictionaries/cif_core.dic
dictionary named 'cif_core.dic' version 2.4.2 last updated on
2011-04-26.

Automatic conversion script
Id: cif_fix_values 6909 2019-04-08 15:41:33Z antanas 
;
_cod_original_sg_symbol_H-M P21/c
_cod_original_formula_sum 'C20.50 H17 B Mn N6 O3 Tl'
_cod_database_code 7702686

loop_
_symmetry_equiv_pos_as_xyz
'x, y, z'
'-x, y+1/2, -z+1/2'
'-x, -y, -z'
'x, -y-1/2, z-1/2'

loop_
_atom_site_label
_atom_site_type_symbol
_atom_site_fract_x
_atom_site_fract_y
_atom_site_fract_z
_atom_site_U_iso_or_equiv
_atom_site_adp_type
_atom_site_occupancy
_atom_site_symmetry_multiplicity
_atom_site_calc_flag
_atom_site_refinement_flags
_atom_site_disorder_group
Mn1 Mn 0.47755(6) 0.58317(6) 0.11087(3) 0.02500(13) Uani 1 1 d . .
B1 B 0.2443(4) 0.4542(4) 0.20134(19) 0.0216(9) Uani 1 1 d . .
N1 N 0.2634(3) 0.2972(3) 0.18914(13) 0.0222(7) Uani 1 1 d . .
C1 C 0.2042(4) 0.0839(4) 0.1805(2) 0.0337(10) Uani 1 1 d . .
H1 H 0.1568 0.0000 0.1837 0.040 Uiso 1 1 calc R .
Tl1 Tl -0.067796(14) 0.281459(17) 0.227970(7) 0.02824(5) Uani 1 1 d . .
N2 N 0.1710(3) 0.2033(3) 0.20378(15) 0.0288(7) Uani 1 1 d . .
C2 C 0.3167(4) 0.0966(4) 0.15076(19) 0.0340(10) Uani 1 1 d . .
H2 H 0.3601 0.0263 0.1306 0.041 Uiso 1 1 calc R .
N3 N 0.2249(3) 0.4775(3) 0.26777(13) 0.0224(7) Uani 1 1 d . .
C3 C 0.3511(4) 0.2329(4) 0.15703(18) 0.0288(9) Uani 1 1 d . .
H3 H 0.4245 0.2755 0.1414 0.035 Uiso 1 1 calc R .
N4 N 0.1155(3) 0.4334(4) 0.29278(15) 0.0320(8) Uani 1 1 d . .
C4 C 0.1333(4) 0.4682(5) 0.34973(18) 0.0336(9) Uani 1 1 d . .
H4 H 0.0729 0.4483 0.3780 0.040 Uiso 1 1 calc R .
C5 C 0.2516(4) 0.5369(4) 0.36162(17) 0.0299(9) Uani 1 1 d . .
H5 H 0.2869 0.5731 0.3982 0.036 Uiso 1 1 calc R .
N5 N 0.1141(3) 0.4949(3) 0.16555(13) 0.0219(7) Uani 1 1 d . .
C6 C 0.3065(4) 0.5412(4) 0.30874(17) 0.0260(8) Uani 1 1 d . .
H6 H 0.3884 0.5823 0.3021 0.031 Uiso 1 1 calc R .
N6 N 0.0407(3) 0.6078(3) 0.17830(15) 0.0285(7) Uani 1 1 d . .
C7 C -0.0582(4) 0.6124(5) 0.1366(2) 0.0360(10) Uani 1 1 d . .
H7 H -0.1256 0.6805 0.1345 0.043 Uiso 1 1 calc R .
C8 C -0.0503(4) 0.5050(5) 0.09678(19) 0.0359(10) Uani 1 1 d . .
H8 H -0.1087 0.4858 0.0633 0.043 Uiso 1 1 calc R .
C9 C 0.0593(4) 0.4334(4) 0.11605(17) 0.0284(9) Uani 1 1 d . .
H9 H 0.0922 0.3535 0.0979 0.034 Uiso 1 1 calc R .
C10 C 0.3668(4) 0.5482(4) 0.18701(16) 0.0222(8) Uani 1 1 d . .
C11 C 0.3575(4) 0.6903(4) 0.16870(18) 0.0299(9) Uani 1 1 d . .
H11 H 0.2784 0.7371 0.1561 0.036 Uiso 1 1 calc R .
C12 C 0.4852(5) 0.7500(4) 0.1724(2) 0.0380(11) Uani 1 1 d . .
H12 H 0.5058 0.8427 0.1628 0.046 Uiso 1 1 calc R .
C13 C 0.5756(4) 0.6475(5) 0.19274(19) 0.0365(10) Uani 1 1 d . .
H13 H 0.6679 0.6588 0.1996 0.044 Uiso 1 1 calc R .
C14 C 0.5043(4) 0.5244(5) 0.20123(16) 0.0284(9) Uani 1 1 d . .
H14 H 0.5419 0.4388 0.2144 0.034 Uiso 1 1 calc R .
C16 C 0.3491(4) 0.5211(5) 0.06009(18) 0.0339(10) Uani 1 1 d . .
O1 O 0.2679(3) 0.4777(4) 0.02733(14) 0.0536(10) Uani 1 1 d . .
C18 C 0.5351(5) 0.6994(5) 0.0577(2) 0.0450(12) Uani 1 1 d . .
O3 O 0.5712(5) 0.7778(4) 0.02406(18) 0.0772(14) Uani 1 1 d . .
C17 C 0.5848(4) 0.4468(5) 0.09161(19) 0.0333(10) Uani 1 1 d . .
O2 O 0.6519(3) 0.3559(4) 0.08118(15) 0.0500(9) Uani 1 1 d . .
C1T C -0.0520(18) 0.4372(15) 0.4932(4) 0.061(3) Uani 0.50 1 d P -1
C2T C 0.0887(10) 0.4203(10) 0.5048(3) 0.077(2) Uani 1 1 d . .
H2T H 0.1285 0.3304 0.5073 0.092 Uiso 0.50 1 d PR -1
H2TA H 0.1793 0.3937 0.5111 0.092 Uiso 0.50 1 d PR -2
C3T C 0.162(2) 0.530(4) 0.5132(6) 0.120(10) Uani 0.50 1 d P -1
H3T H 0.2541 0.5105 0.5138 0.144 Uiso 0.50 1 d PR -1
C4T C 0.141(2) 0.660(2) 0.5170(5) 0.187(9) Uani 1 1 d . .
H4TA H 0.2033 0.7321 0.5275 0.224 Uiso 0.50 1 d PR -1
H4TB H 0.1009 0.7501 0.5165 0.280 Uiso 0.50 1 d PR -2
H4TC H 0.1843 0.6431 0.5549 0.280 Uiso 0.50 1 d PR -2
H4TD H 0.2039 0.6568 0.4881 0.280 Uiso 0.50 1 d PR -2
C5T C 0.000(3) 0.6743(19) 0.5056(6) 0.115(9) Uani 0.50 1 d P -1
H4T H -0.0329 0.7673 0.5060 0.137 Uiso 0.50 1 d PR -1

loop_
_atom_site_aniso_label
_atom_site_aniso_U_11
_atom_site_aniso_U_22
_atom_site_aniso_U_33
_atom_site_aniso_U_23
_atom_site_aniso_U_13
_atom_site_aniso_U_12
Mn1 0.0222(3) 0.0300(3) 0.0230(3) 0.0019(2) 0.0031(2) -0.0034(2)
B1 0.022(2) 0.021(2) 0.021(2) -0.0017(16) -0.0023(17) -0.0003(16)
N1 0.0199(15) 0.0239(17) 0.0228(17) 0.0018(13) 0.0010(13) -0.0006(13)
C1 0.033(2) 0.024(2) 0.044(3) -0.0019(18) -0.0015(19) -0.0040(17)
Tl1 0.02257(8) 0.03364(9) 0.02863(9) 0.00018(7) 0.00271(6) -0.00438(6)
N2 0.0269(17) 0.0242(18) 0.035(2) 0.0005(14) 0.0029(15) -0.0058(14)
C2 0.036(2) 0.027(2) 0.040(3) -0.0019(18) 0.005(2) 0.0034(18)
N3 0.0203(15) 0.0281(17) 0.0186(16) 0.0005(13) 0.0000(13) -0.0019(13)
C3 0.025(2) 0.031(2) 0.031(2) 0.0016(17) 0.0040(17) 0.0017(16)
N4 0.0327(19) 0.041(2) 0.0231(18) -0.0024(15) 0.0058(15) -0.0099(16)
C4 0.041(2) 0.041(2) 0.020(2) 0.0001(17) 0.0072(18) 0.0004(19)
C5 0.036(2) 0.034(2) 0.020(2) -0.0032(16) 0.0001(17) 0.0031(18)
N5 0.0193(15) 0.0252(17) 0.0211(16) 0.0010(12) 0.0006(12) -0.0014(12)
C6 0.0226(19) 0.030(2) 0.025(2) -0.0044(16) -0.0014(16) 0.0019(16)
N6 0.0245(17) 0.0311(19) 0.0297(19) -0.0033(14) 0.0011(14) 0.0065(14)
C7 0.024(2) 0.040(3) 0.043(3) 0.004(2) -0.0036(19) 0.0045(18)
C8 0.026(2) 0.049(3) 0.031(2) -0.0004(19) -0.0092(18) -0.0046(19)
C9 0.027(2) 0.036(2) 0.022(2) -0.0015(16) 0.0000(16) -0.0055(17)
C10 0.0221(18) 0.029(2) 0.0155(18) -0.0025(14) 0.0026(15) -0.0009(15)
C11 0.031(2) 0.027(2) 0.032(2) -0.0025(16) 0.0044(18) -0.0005(16)
C12 0.045(3) 0.029(2) 0.041(3) -0.0076(18) 0.011(2) -0.0144(18)
C13 0.026(2) 0.053(3) 0.030(2) -0.008(2) 0.0009(18) -0.018(2)
C14 0.024(2) 0.044(2) 0.0160(19) 0.0018(16) 0.0002(15) -0.0044(17)
C16 0.028(2) 0.050(3) 0.025(2) 0.0061(19) 0.0076(18) 0.0004(19)
O1 0.0339(18) 0.100(3) 0.0259(17) -0.0030(18) -0.0030(14) -0.0124(19)
C18 0.053(3) 0.042(3) 0.042(3) 0.003(2) 0.013(2) -0.011(2)
O3 0.113(4) 0.060(3) 0.064(3) 0.018(2) 0.034(3) -0.024(3)
C17 0.026(2) 0.045(3) 0.029(2) 0.0051(19) 0.0040(18) -0.0033(19)
O2 0.047(2) 0.051(2) 0.054(2) 0.0026(17) 0.0161(17) 0.0141(17)
C1T 0.097(12) 0.071(10) 0.017(5) -0.004(5) 0.013(6) -0.031(8)
C2T 0.111(7) 0.089(6) 0.033(3) 0.013(3) 0.017(4) 0.043(5)
C3T 0.088(14) 0.25(3) 0.025(8) 0.010(13) 0.003(8) -0.054(18)
C4T 0.30(2) 0.199(17) 0.061(7) -0.023(9) 0.035(10) -0.128(18)
C5T 0.28(3) 0.050(9) 0.021(7) 0.008(6) 0.035(12) -0.006(14)

loop_
_atom_type_symbol
_atom_type_description
_atom_type_scat_dispersion_real
_atom_type_scat_dispersion_imag
_atom_type_scat_source
C C 0.0033 0.0016 'International Tables Vol C Tables 4.2.6.8 and 6.1.1.4'
H H 0.0000 0.0000 'International Tables Vol C Tables 4.2.6.8 and 6.1.1.4'
B B 0.0013 0.0007 'International Tables Vol C Tables 4.2.6.8 and 6.1.1.4'
N N 0.0061 0.0033 'International Tables Vol C Tables 4.2.6.8 and 6.1.1.4'
O O 0.0106 0.0060 'International Tables Vol C Tables 4.2.6.8 and 6.1.1.4'
Mn Mn 0.3368 0.7283 'International Tables Vol C Tables 4.2.6.8 and 6.1.1.4'
Tl Tl -2.8358 9.6688 'International Tables Vol C Tables 4.2.6.8 and 6.1.1.4'

loop_
_geom_angle_atom_site_label_1
_geom_angle_atom_site_label_2
_geom_angle_atom_site_label_3
_geom_angle
_geom_angle_site_symmetry_1
_geom_angle_site_symmetry_3
C16 Mn1 C18 91.8(2) . .
C16 Mn1 C17 91.4(2) . .
C18 Mn1 C17 93.0(2) . .
C16 Mn1 C12 131.9(2) . .
C18 Mn1 C12 88.8(2) . .
C17 Mn1 C12 136.58(19) . .
C16 Mn1 C14 124.72(17) . .
C18 Mn1 C14 143.2(2) . .
C17 Mn1 C14 90.62(18) . .
C12 Mn1 C14 64.40(18) . .
C16 Mn1 C11 97.91(18) . .
C18 Mn1 C11 110.7(2) . .
C17 Mn1 C11 154.08(18) . .
C12 Mn1 C11 38.80(16) . .
C14 Mn1 C11 64.21(16) . .
C16 Mn1 C13 158.94(17) . .
C18 Mn1 C13 104.9(2) . .
C17 Mn1 C13 100.20(19) . .
C12 Mn1 C13 38.36(19) . .
C14 Mn1 C13 38.57(16) . .
C11 Mn1 C13 64.50(17) . .
C16 Mn1 C10 93.87(16) . .
C18 Mn1 C10 149.5(2) . .
C17 Mn1 C10 116.78(17) . .
C12 Mn1 C10 65.35(16) . .
C14 Mn1 C10 38.71(14) . .
C11 Mn1 C10 38.78(15) . .
C13 Mn1 C10 65.23(15) . .
N5 B1 N1 105.4(3) . .
N5 B1 N3 107.8(3) . .
N1 B1 N3 110.0(3) . .
N5 B1 C10 113.4(3) . .
N1 B1 C10 113.8(3) . .
N3 B1 C10 106.3(3) . .
C3 N1 N2 109.2(3) . .
C3 N1 B1 130.0(3) . .
N2 N1 B1 120.1(3) . .
N2 C1 C2 111.7(4) . .
N2 C1 H1 124.1 . .
C2 C1 H1 124.1 . .
N2 Tl1 N6 87.34(10) . 2_545
N2 Tl1 N4 70.38(10) . .
N6 Tl1 N4 83.17(10) 2_545 .
C1 N2 N1 105.8(3) . .
C1 N2 Tl1 126.9(3) . .
N1 N2 Tl1 121.8(2) . .
C3 C2 C1 104.5(4) . .
C3 C2 H2 127.8 . .
C1 C2 H2 127.8 . .
C6 N3 N4 109.3(3) . .
C6 N3 B1 128.4(3) . .
N4 N3 B1 122.4(3) . .
N1 C3 C2 108.8(4) . .
N1 C3 H3 125.6 . .
C2 C3 H3 125.6 . .
C4 N4 N3 106.2(3) . .
C4 N4 Tl1 134.1(3) . .
N3 N4 Tl1 119.3(2) . .
N4 C4 C5 110.9(4) . .
N4 C4 H4 124.5 . .
C5 C4 H4 124.5 . .
C6 C5 C4 104.6(4) . .
C6 C5 H5 127.7 . .
C4 C5 H5 127.7 . .
C9 N5 N6 109.3(3) . .
C9 N5 B1 127.3(3) . .
N6 N5 B1 123.3(3) . .
N3 C6 C5 109.0(4) . .
N3 C6 H6 125.5 . .
C5 C6 H6 125.5 . .
C7 N6 N5 105.7(3) . .
C7 N6 Tl1 124.5(3) . 2
N5 N6 Tl1 129.6(2) . 2
N6 C7 C8 111.3(4) . .
N6 C7 H7 124.3 . .
C8 C7 H7 124.3 . .
C9 C8 C7 104.9(4) . .
C9 C8 H8 127.5 . .
C7 C8 H8 127.5 . .
C8 C9 N5 108.7(4) . .
C8 C9 H9 125.6 . .
N5 C9 H9 125.6 . .
C14 C10 C11 105.1(3) . .
C14 C10 B1 129.0(3) . .
C11 C10 B1 124.6(3) . .
C14 C10 Mn1 69.2(2) . .
C11 C10 Mn1 69.2(2) . .
B1 C10 Mn1 135.8(3) . .
C12 C11 C10 109.4(4) . .
C12 C11 Mn1 70.4(2) . .
C10 C11 Mn1 72.0(2) . .
C12 C11 H11 125.3 . .
C10 C11 H11 125.3 . .
Mn1 C11 H11 123.8 . .
C13 C12 C11 108.0(4) . .
C13 C12 Mn1 71.1(2) . .
C11 C12 Mn1 70.8(2) . .
C13 C12 H12 126.0 . .
C11 C12 H12 126.0 . .
Mn1 C12 H12 123.7 . .
C12 C13 C14 107.8(4) . .
C12 C13 Mn1 70.6(2) . .
C14 C13 Mn1 70.6(2) . .
C12 C13 H13 126.1 . .
C14 C13 H13 126.1 . .
Mn1 C13 H13 124.3 . .
C13 C14 C10 109.8(4) . .
C13 C14 Mn1 70.8(2) . .
C10 C14 Mn1 72.1(2) . .
C13 C14 H14 125.1 . .
C10 C14 H14 125.1 . .
Mn1 C14 H14 123.6 . .
O1 C16 Mn1 178.2(4) . .
O3 C18 Mn1 178.1(5) . .
O2 C17 Mn1 177.1(4) . .
C4T C1T C2T 121(2) 3_566 3_566
C4T C1T C2T 128(2) 3_566 .
C2T C1T C2T 111.2(10) 3_566 .
C5T C2T C3T 170.6(19) 3_566 .
C5T C2T C1T 120.4(15) 3_566 3_566
C3T C2T C1T 50.3(13) . 3_566
C5T C2T C1T 51.6(12) 3_566 .
C3T C2T C1T 119.1(15) . .
C1T C2T C1T 68.8(10) 3_566 .
C5T C2T H2T 70.0 3_566 .
C3T C2T H2T 119.4 . .
C1T C2T H2T 169.2 3_566 .
C1T C2T H2T 121.5 . .
C5T C2T H2TA 119.2 3_566 .
C3T C2T H2TA 70.1 . .
C1T C2T H2TA 120.4 3_566 .
C1T C2T H2TA 170.8 . .
H2T C2T H2TA 49.4 . .
C4T C3T C2T 135(3) . .
C4T C3T H2TA 177.3 . .
C2T C3T H2TA 42.9 . .
C4T C3T H3T 110.8 . .
C2T C3T H3T 113.6 . .
H2TA C3T H3T 71.1 . .
C4T C3T H4TC 40.2 . .
C2T C3T H4TC 139.9 . .
H2TA C3T H4TC 138.8 . .
H3T C3T H4TC 91.9 . .
C4T C3T H4TD 40.8 . .
C2T C3T H4TD 145.3 . .
H2TA C3T H4TD 141.9 . .
H3T C3T H4TD 81.0 . .
H4TC C3T H4TD 65.4 . .
C3T C4T C1T 53.2(12) . 3_566
C3T C4T C5T 104.3(16) . .
C1T C4T C5T 51.2(12) 3_566 .
C3T C4T H4TA 128.1 . .
C1T C4T H4TA 175.4 3_566 .
C5T C4T H4TA 127.4 . .
C3T C4T H4TB 164.0 . .
C1T C4T H4TB 110.9 3_566 .
C5T C4T H4TB 59.7 . .
H4TA C4T H4TB 67.9 . .
C3T C4T H4TC 79.8 . .
C1T C4T H4TC 107.3 3_566 .
C5T C4T H4TC 123.9 . .
H4TA C4T H4TC 69.5 . .
H4TB C4T H4TC 109.4 . .
C3T C4T H4TD 78.2 . .
C1T C4T H4TD 110.1 3_566 .
C5T C4T H4TD 126.3 . .
H4TA C4T H4TD 74.3 . .
H4TB C4T H4TD 109.5 . .
H4TC C4T H4TD 109.5 . .
C2T C5T C4T 129.5(19) 3_566 .
C2T C5T H4TB 170.0 3_566 .
C4T C5T H4TB 40.5 . .
C2T C5T H4T 115.2 3_566 .
C4T C5T H4T 115.3 . .
H4TB C5T H4T 74.8 . .

loop_
_geom_bond_atom_site_label_1
_geom_bond_atom_site_label_2
_geom_bond_distance
_geom_bond_site_symmetry_2
Mn1 C16 1.785(4) .
Mn1 C18 1.791(5) .
Mn1 C17 1.791(5) .
Mn1 C12 2.137(4) .
Mn1 C14 2.142(4) .
Mn1 C11 2.143(4) .
Mn1 C13 2.144(4) .
Mn1 C10 2.180(4) .
B1 N5 1.554(5) .
B1 N1 1.556(5) .
B1 N3 1.566(5) .
B1 C10 1.602(6) .
N1 C3 1.355(5) .
N1 N2 1.370(4) .
C1 N2 1.327(5) .
C1 C2 1.388(6) .
C1 H1 0.9500 .
Tl1 N2 2.654(3) .
Tl1 N6 2.720(3) 2_545
Tl1 N4 2.722(3) .
C2 C3 1.367(6) .
C2 H2 0.9500 .
N3 C6 1.351(5) .
N3 N4 1.364(4) .
C3 H3 0.9500 .
N4 C4 1.345(5) .
C4 C5 1.385(6) .
C4 H4 0.9500 .
C5 C6 1.376(6) .
C5 H5 0.9500 .
N5 C9 1.359(5) .
N5 N6 1.368(4) .
C6 H6 0.9500 .
N6 C7 1.333(5) .
N6 Tl1 2.720(3) 2
C7 C8 1.388(6) .
C7 H7 0.9500 .
C8 C9 1.358(6) .
C8 H8 0.9500 .
C9 H9 0.9500 .
C10 C14 1.433(5) .
C10 C11 1.436(5) .
C11 C12 1.421(6) .
C11 H11 0.9500 .
C12 C13 1.407(7) .
C12 H12 0.9500 .
C13 C14 1.416(6) .
C13 H13 0.9500 .
C14 H14 0.9500 .
C16 O1 1.151(5) .
C18 O3 1.160(5) .
C17 O2 1.151(5) .
C1T C4T 1.316(19) 3_566
C1T C2T 1.427(19) 3_566
C1T C2T 1.45(2) .
C2T C5T 1.29(3) 3_566
C2T C3T 1.30(3) .
C2T C1T 1.427(19) 3_566
C2T H2T 0.9581 .
C2T H2TA 0.9601 .
C3T C4T 1.28(3) .
C3T H2TA 1.3252 .
C3T H3T 0.9585 .
C3T H4TC 1.4601 .
C3T H4TD 1.4376 .
C4T C1T 1.316(19) 3_566
C4T C5T 1.45(3) .
C4T H4TA 0.9578 .
C4T H4TB 0.9580 .
C4T H4TC 0.9570 .
C4T H4TD 0.9597 .
C5T C2T 1.29(2) 3_566
C5T H4TB 1.2732 .
C5T H4T 0.9581 .

loop_
_geom_torsion_atom_site_label_1
_geom_torsion_atom_site_label_2
_geom_torsion_atom_site_label_3
_geom_torsion_atom_site_label_4
_geom_torsion
_geom_torsion_site_symmetry_1
_geom_torsion_site_symmetry_4
N5 B1 N1 C3 108.4(4) . .
N3 B1 N1 C3 -135.6(4) . .
C10 B1 N1 C3 -16.5(5) . .
N5 B1 N1 N2 -60.3(4) . .
N3 B1 N1 N2 55.7(4) . .
C10 B1 N1 N2 174.8(3) . .
C2 C1 N2 N1 0.1(5) . .
C2 C1 N2 Tl1 153.9(3) . .
C3 N1 N2 C1 0.1(4) . .
B1 N1 N2 C1 171.0(3) . .
C3 N1 N2 Tl1 -155.4(3) . .
B1 N1 N2 Tl1 15.5(4) . .
N6 Tl1 N2 C1 75.2(4) 2_545 .
N4 Tl1 N2 C1 158.9(4) . .
N6 Tl1 N2 N1 -134.7(3) 2_545 .
N4 Tl1 N2 N1 -51.0(3) . .
N2 C1 C2 C3 -0.2(5) . .
N5 B1 N3 C6 -133.5(4) . .
N1 B1 N3 C6 112.1(4) . .
C10 B1 N3 C6 -11.5(5) . .
N5 B1 N3 N4 46.1(4) . .
N1 B1 N3 N4 -68.4(4) . .
C10 B1 N3 N4 168.0(3) . .
N2 N1 C3 C2 -0.3(4) . .
B1 N1 C3 C2 -169.9(4) . .
C1 C2 C3 N1 0.3(5) . .
C6 N3 N4 C4 -1.5(4) . .
B1 N3 N4 C4 178.9(3) . .
C6 N3 N4 Tl1 -175.3(2) . .
B1 N3 N4 Tl1 5.0(4) . .
N2 Tl1 N4 C4 -132.1(4) . .
N6 Tl1 N4 C4 -42.5(4) 2_545 .
N2 Tl1 N4 N3 39.6(3) . .
N6 Tl1 N4 N3 129.2(3) 2_545 .
N3 N4 C4 C5 1.3(5) . .
Tl1 N4 C4 C5 173.8(3) . .
N4 C4 C5 C6 -0.7(5) . .
N1 B1 N5 C9 -26.4(5) . .
N3 B1 N5 C9 -143.8(4) . .
C10 B1 N5 C9 98.8(4) . .
N1 B1 N5 N6 158.0(3) . .
N3 B1 N5 N6 40.6(4) . .
C10 B1 N5 N6 -76.8(4) . .
N4 N3 C6 C5 1.2(4) . .
B1 N3 C6 C5 -179.3(3) . .
C4 C5 C6 N3 -0.3(5) . .
C9 N5 N6 C7 0.5(4) . .
B1 N5 N6 C7 176.8(4) . .
C9 N5 N6 Tl1 175.8(3) . 2
B1 N5 N6 Tl1 -7.9(5) . 2
N5 N6 C7 C8 -0.3(5) . .
Tl1 N6 C7 C8 -175.8(3) 2 .
N6 C7 C8 C9 0.0(5) . .
C7 C8 C9 N5 0.4(5) . .
N6 N5 C9 C8 -0.6(5) . .
B1 N5 C9 C8 -176.7(4) . .
N5 B1 C10 C14 -165.3(4) . .
N1 B1 C10 C14 -44.8(5) . .
N3 B1 C10 C14 76.4(5) . .
N5 B1 C10 C11 29.9(5) . .
N1 B1 C10 C11 150.5(4) . .
N3 B1 C10 C11 -88.3(4) . .
N5 B1 C10 Mn1 -65.2(5) . .
N1 B1 C10 Mn1 55.4(5) . .
N3 B1 C10 Mn1 176.6(3) . .
C16 Mn1 C10 C14 145.9(3) . .
C18 Mn1 C10 C14 -113.8(4) . .
C17 Mn1 C10 C14 52.4(3) . .
C12 Mn1 C10 C14 -79.2(3) . .
C11 Mn1 C10 C14 -116.2(3) . .
C13 Mn1 C10 C14 -36.8(3) . .
C16 Mn1 C10 C11 -97.8(3) . .
C18 Mn1 C10 C11 2.4(5) . .
C17 Mn1 C10 C11 168.6(2) . .
C12 Mn1 C10 C11 37.1(2) . .
C14 Mn1 C10 C11 116.2(3) . .
C13 Mn1 C10 C11 79.5(3) . .
C16 Mn1 C10 B1 20.8(4) . .
C18 Mn1 C10 B1 121.1(5) . .
C17 Mn1 C10 B1 -72.7(4) . .
C12 Mn1 C10 B1 155.7(4) . .
C14 Mn1 C10 B1 -125.1(5) . .
C11 Mn1 C10 B1 118.7(5) . .
C13 Mn1 C10 B1 -161.9(4) . .
C14 C10 C11 C12 -0.5(5) . .
B1 C10 C11 C12 167.2(4) . .
Mn1 C10 C11 C12 -60.8(3) . .
C14 C10 C11 Mn1 60.3(3) . .
B1 C10 C11 Mn1 -132.0(3) . .
C16 Mn1 C11 C12 -154.6(3) . .
C18 Mn1 C11 C12 -59.7(3) . .
C17 Mn1 C11 C12 95.3(5) . .
C14 Mn1 C11 C12 80.5(3) . .
C13 Mn1 C11 C12 37.5(3) . .
C10 Mn1 C11 C12 119.0(4) . .
C16 Mn1 C11 C10 86.3(3) . .
C18 Mn1 C11 C10 -178.7(3) . .
C17 Mn1 C11 C10 -23.7(5) . .
C12 Mn1 C11 C10 -119.0(4) . .
C14 Mn1 C11 C10 -38.5(2) . .
C13 Mn1 C11 C10 -81.5(3) . .
C10 C11 C12 C13 0.1(5) . .
Mn1 C11 C12 C13 -61.7(3) . .
C10 C11 C12 Mn1 61.8(3) . .
C16 Mn1 C12 C13 152.4(3) . .
C18 Mn1 C12 C13 -116.2(3) . .
C17 Mn1 C12 C13 -23.0(4) . .
C14 Mn1 C12 C13 37.7(2) . .
C11 Mn1 C12 C13 117.7(4) . .
C10 Mn1 C12 C13 80.6(3) . .
C16 Mn1 C12 C11 34.8(4) . .
C18 Mn1 C12 C11 126.2(3) . .
C17 Mn1 C12 C11 -140.7(3) . .
C14 Mn1 C12 C11 -80.0(3) . .
C13 Mn1 C12 C11 -117.7(4) . .
C10 Mn1 C12 C11 -37.0(2) . .
C11 C12 C13 C14 0.4(5) . .
Mn1 C12 C13 C14 -61.1(3) . .
C11 C12 C13 Mn1 61.6(3) . .
C16 Mn1 C13 C12 -73.4(6) . .
C18 Mn1 C13 C12 68.2(3) . .
C17 Mn1 C13 C12 164.1(3) . .
C14 Mn1 C13 C12 -117.9(4) . .
C11 Mn1 C13 C12 -37.9(3) . .
C10 Mn1 C13 C12 -81.0(3) . .
C16 Mn1 C13 C14 44.4(7) . .
C18 Mn1 C13 C14 -173.9(3) . .
C17 Mn1 C13 C14 -78.0(3) . .
C12 Mn1 C13 C14 117.9(4) . .
C11 Mn1 C13 C14 79.9(3) . .
C10 Mn1 C13 C14 36.9(2) . .
C12 C13 C14 C10 -0.8(5) . .
Mn1 C13 C14 C10 -61.9(3) . .
C12 C13 C14 Mn1 61.1(3) . .
C11 C10 C14 C13 0.8(4) . .
B1 C10 C14 C13 -166.2(4) . .
Mn1 C10 C14 C13 61.1(3) . .
C11 C10 C14 Mn1 -60.3(3) . .
B1 C10 C14 Mn1 132.7(4) . .
C16 Mn1 C14 C13 -162.2(3) . .
C18 Mn1 C14 C13 9.9(5) . .
C17 Mn1 C14 C13 105.7(3) . .
C12 Mn1 C14 C13 -37.5(3) . .
C11 Mn1 C14 C13 -80.7(3) . .
C10 Mn1 C14 C13 -119.3(4) . .
C16 Mn1 C14 C10 -42.8(3) . .
C18 Mn1 C14 C10 129.2(3) . .
C17 Mn1 C14 C10 -135.0(3) . .
C12 Mn1 C14 C10 81.9(3) . .
C11 Mn1 C14 C10 38.6(2) . .
C13 Mn1 C14 C10 119.3(4) . .
C18 Mn1 C16 O1 112(12) . .
C17 Mn1 C16 O1 19(12) . .
C12 Mn1 C16 O1 -158(12) . .
C14 Mn1 C16 O1 -72(12) . .
C11 Mn1 C16 O1 -136(12) . .
C13 Mn1 C16 O1 -105(12) . .
C10 Mn1 C16 O1 -98(12) . .
C16 Mn1 C18 O3 110(17) . .
C17 Mn1 C18 O3 -158(17) . .
C12 Mn1 C18 O3 -22(17) . .
C14 Mn1 C18 O3 -63(17) . .
C11 Mn1 C18 O3 11(17) . .
C13 Mn1 C18 O3 -57(17) . .
C10 Mn1 C18 O3 9(17) . .
C16 Mn1 C17 O2 -93(8) . .
C18 Mn1 C17 O2 175(100) . .
C12 Mn1 C17 O2 84(8) . .
C14 Mn1 C17 O2 32(8) . .
C11 Mn1 C17 O2 19(8) . .
C13 Mn1 C17 O2 69(8) . .
C10 Mn1 C17 O2 2(8) . .
C4T C1T C2T C5T 0.4(13) 3_566 3_566
C2T C1T C2T C5T 179.2(12) 3_566 3_566
C4T C1T C2T C3T 179.2(13) 3_566 .
C2T C1T C2T C3T -2.1(12) 3_566 .
C4T C1T C2T C1T -178.7(16) 3_566 3_566
C2T C1T C2T C1T 0.0 3_566 3_566
C5T C2T C3T C4T 10(8) 3_566 .
C1T C2T C3T C4T 1.5(15) 3_566 .
C1T C2T C3T C4T 4(2) . .
C2T C3T C4T C1T -1.6(16) . 3_566
C2T C3T C4T C5T -3(3) . .
C3T C4T C5T C2T 1(2) . 3_566
C1T C4T C5T C2T -0.4(13) 3_566 3_566
